data_7018771
loop_
_publ_author_name
'Ren, Wenshan'
'Song, Haibin'
'Zi, Guofu'
'Walter, Marc D.'

_publ_section_title
;
 A bipyridyl thorium metallocene: synthesis, structure and reactivity
;
_journal_issue 19
_journal_name_full 'Dalton Transactions'
_journal_page_first 5965
_journal_paper_doi 10.1039/c2dt00051b
_journal_volume 41
_journal_year 2012
_chemical_formula_moiety 'C26 H42 Br2 Th'
_chemical_formula_sum 'C26 H42 Br2 Th'
_chemical_formula_weight 746.46
_chemical_name_systematic
;

?

;
_space_group_IT_number 14
_symmetry_cell_setting monoclinic
_symmetry_space_group_name_Hall '-P 2ybc'
_symmetry_space_group_name_H-M 'P 1 21/c 1'
_atom_sites_solution_hydrogens geom
_atom_sites_solution_primary direct
_atom_sites_solution_secondary difmap
_audit_creation_method SHELXL-97
_cell_angle_alpha 90.00
_cell_angle_beta 98.197(3)
_cell_angle_gamma 90.00
_cell_formula_units_Z 4
_cell_length_a 19.672(3)
_cell_length_b 16.500(2)
_cell_length_c 8.6722(11)
_cell_measurement_reflns_used 1390
_cell_measurement_temperature 110(2)
_cell_measurement_theta_max 20.09
_cell_measurement_theta_min 2.47
_cell_volume 2786.1(6)
_computing_cell_refinement 'Bruker SMART'
_computing_data_collection 'Bruker SMART'
_computing_data_reduction 'Bruker SAINT'
_computing_molecular_graphics 'Bruker SHELXTL'
_computing_publication_material 'Bruker SHELXTL'
_computing_structure_refinement 'SHELXL-97 (Sheldrick, 1997)'
_computing_structure_solution 'SHELXS-97 (Sheldrick, 1990)'
_diffrn_ambient_temperature 110(2)
_diffrn_measured_fraction_theta_full 0.999
_diffrn_measured_fraction_theta_max 0.999
_diffrn_measurement_device_type 'CCD area detector'
_diffrn_measurement_method 'phi and omega scans'
_diffrn_radiation_monochromator graphite
_diffrn_radiation_source 'fine-focus sealed tube'
_diffrn_radiation_type MoK\a
_diffrn_radiation_wavelength 0.71073
_diffrn_reflns_av_R_equivalents 0.0750
_diffrn_reflns_av_sigmaI/netI 0.0891
_diffrn_reflns_limit_h_max 23
_diffrn_reflns_limit_h_min -22
_diffrn_reflns_limit_k_max 19
_diffrn_reflns_limit_k_min -18
_diffrn_reflns_limit_l_max 5
_diffrn_reflns_limit_l_min -10
_diffrn_reflns_number 14047
_diffrn_reflns_theta_full 25.25
_diffrn_reflns_theta_max 25.25
_diffrn_reflns_theta_min 2.09
_exptl_absorpt_coefficient_mu 8.230
_exptl_absorpt_correction_T_max 0.5589
_exptl_absorpt_correction_T_min 0.1915
_exptl_absorpt_correction_type multi-scan
_exptl_absorpt_process_details SADABS
_exptl_crystal_colour colorless
_exptl_crystal_density_diffrn 1.780
_exptl_crystal_density_method 'not measured'
_exptl_crystal_description block
_exptl_crystal_F_000 1432
_exptl_crystal_size_max 0.30
_exptl_crystal_size_mid 0.11
_exptl_crystal_size_min 0.08
_refine_diff_density_max 1.089
_refine_diff_density_min -0.977
_refine_diff_density_rms 0.199
_refine_ls_extinction_method none
_refine_ls_goodness_of_fit_ref 0.983
_refine_ls_hydrogen_treatment constr
_refine_ls_matrix_type full
_refine_ls_number_parameters 279
_refine_ls_number_reflns 5052
_refine_ls_number_restraints 19
_refine_ls_restrained_S_all 0.982
_refine_ls_R_factor_all 0.0722
_refine_ls_R_factor_gt 0.0429
_refine_ls_shift/su_max 0.001
_refine_ls_shift/su_mean 0.000
_refine_ls_structure_factor_coef Fsqd
_refine_ls_weighting_details 'calc w=1/[\s^2^(Fo^2^)+(0.0207P)^2^+0.0000P] where P=(Fo^2^+2Fc^2^)/3'
_refine_ls_weighting_scheme calc
_refine_ls_wR_factor_gt 0.0739
_refine_ls_wR_factor_ref 0.0837
_reflns_number_gt 3568
_reflns_number_total 5052
_reflns_threshold_expression >2sigma(I)
_cod_data_source_file c2dt00051b.txt
_cod_data_source_block compound3
_cod_depositor_comments
;
The following automatic conversions were performed:

'_symmetry_cell_setting' value 'Monoclinic' changed to 'monoclinic'
according to /home/saulius/struct/CIF-dictionaries/cif_core.dic
dictionary named 'cif_core.dic' version 2.4.1 from
2010-06-29.

'_exptl_absorpt_correction_type' value 'Multi-scan'
changed to 'multi-scan' according to
/home/saulius/struct/CIF-dictionaries/cif_core.dic dictionary named
'cif_core.dic' version 2.4.1 from 2010-06-29.

Automatic conversion script
Id: cif_fix_values 1715 2011-07-08 13:25:40Z adriana 
;
_cod_original_cell_volume 2786.2(6)
_cod_original_sg_symbol_H-M P2(1)/c
_cod_database_code 7018771

loop_
_symmetry_equiv_pos_as_xyz
'x, y, z'
'-x, y+1/2, -z+1/2'
'-x, -y, -z'
'x, -y-1/2, z-1/2'

loop_
_atom_site_label
_atom_site_type_symbol
_atom_site_fract_x
_atom_site_fract_y
_atom_site_fract_z
_atom_site_U_iso_or_equiv
_atom_site_adp_type
_atom_site_occupancy
_atom_site_symmetry_multiplicity
_atom_site_calc_flag
_atom_site_refinement_flags
_atom_site_disorder_assembly
_atom_site_disorder_group
Br1 Br 0.30500(5) 0.61826(6) 1.02719(11) 0.0457(3) Uani 1 1 d . . .
Br2 Br 0.22480(5) 0.38327(6) 1.07228(10) 0.0373(3) Uani 1 1 d . . .
C1 C 0.3766(5) 0.2730(5) 0.9342(10) 0.037(2) Uani 1 1 d . . .
H1A H 0.4053 0.2378 1.0076 0.055 Uiso 1 1 calc R . .
H1B H 0.3705 0.2483 0.8304 0.055 Uiso 1 1 calc R . .
H1C H 0.3316 0.2801 0.9688 0.055 Uiso 1 1 calc R . .
C2 C 0.4190(4) 0.3946(5) 1.0894(9) 0.035(2) Uani 1 1 d . . .
H2A H 0.3734 0.4059 1.1175 0.053 Uiso 1 1 calc R . .
H2B H 0.4447 0.4454 1.0879 0.053 Uiso 1 1 calc R . .
H2C H 0.4438 0.3577 1.1661 0.053 Uiso 1 1 calc R . .
C3 C 0.4827(4) 0.3438(6) 0.8792(10) 0.040(3) Uani 1 1 d . . .
H3A H 0.5105 0.3090 0.9554 0.060 Uiso 1 1 calc R . .
H3B H 0.5051 0.3966 0.8752 0.060 Uiso 1 1 calc R . .
H3C H 0.4781 0.3182 0.7762 0.060 Uiso 1 1 calc R . .
C4 C 0.4112(4) 0.3553(5) 0.9276(9) 0.026(2) Uani 1 1 d . . .
C5 C 0.3705(4) 0.4115(5) 0.8067(9) 0.024(2) Uani 1 1 d . . .
C6 C 0.3862(4) 0.4926(5) 0.7808(9) 0.0231(19) Uani 1 1 d . . .
H6 H 0.4179 0.5244 0.8482 0.028 Uiso 1 1 calc R . .
C7 C 0.3486(4) 0.5203(5) 0.6413(9) 0.027(2) Uani 1 1 d . A .
C8 C 0.3593(5) 0.5996(6) 0.5592(9) 0.034(2) Uani 1 1 d D . .
C9 C 0.3860(5) 0.6681(6) 0.6743(11) 0.053(3) Uani 1 1 d U A .
H9A H 0.3517 0.6798 0.7427 0.080 Uiso 1 1 calc R . .
H9B H 0.3944 0.7171 0.6157 0.080 Uiso 1 1 calc R . .
H9C H 0.4290 0.6509 0.7373 0.080 Uiso 1 1 calc R . .
C10 C 0.4228(19) 0.590(2) 0.477(6) 0.043(5) Uani 0.49(9) 1 d PDU A 1
H10A H 0.4134 0.5503 0.3928 0.065 Uiso 0.49(9) 1 calc PR A 1
H10B H 0.4618 0.5719 0.5518 0.065 Uiso 0.49(9) 1 calc PR A 1
H10C H 0.4339 0.6425 0.4328 0.065 Uiso 0.49(9) 1 calc PR A 1
C10A C 0.406(2) 0.579(2) 0.434(5) 0.043(5) Uani 0.51(9) 1 d PDU A 2
H10D H 0.3836 0.5372 0.3629 0.065 Uiso 0.51(9) 1 calc PR A 2
H10E H 0.4503 0.5580 0.4849 0.065 Uiso 0.51(9) 1 calc PR A 2
H10F H 0.4136 0.6275 0.3741 0.065 Uiso 0.51(9) 1 calc PR A 2
C11 C 0.2951(5) 0.6301(6) 0.4605(10) 0.040(3) Uani 1 1 d . A .
H11A H 0.2773 0.5882 0.3854 0.060 Uiso 1 1 calc R . .
H11B H 0.3059 0.6790 0.4045 0.060 Uiso 1 1 calc R . .
H11C H 0.2604 0.6429 0.5275 0.060 Uiso 1 1 calc R . .
C12 C 0.3080(4) 0.4548(5) 0.5785(9) 0.027(2) Uani 1 1 d . . .
H12 H 0.2774 0.4555 0.4834 0.032 Uiso 1 1 calc R A .
C13 C 0.3203(4) 0.3876(5) 0.6797(8) 0.024(2) Uani 1 1 d . A .
H13 H 0.2989 0.3360 0.6658 0.029 Uiso 1 1 calc R . .
C14 C 0.0196(4) 0.6287(5) 0.9333(9) 0.032(2) Uani 1 1 d . . .
H14A H 0.0033 0.6569 1.0206 0.048 Uiso 1 1 calc R . .
H14B H 0.0005 0.5738 0.9248 0.048 Uiso 1 1 calc R . .
H14C H 0.0046 0.6584 0.8366 0.048 Uiso 1 1 calc R . .
C15 C 0.1268(5) 0.7094(5) 0.9590(10) 0.036(2) Uani 1 1 d . . .
H15A H 0.1125 0.7340 0.8567 0.055 Uiso 1 1 calc R . .
H15B H 0.1771 0.7067 0.9792 0.055 Uiso 1 1 calc R . .
H15C H 0.1100 0.7423 1.0397 0.055 Uiso 1 1 calc R . .
C16 C 0.1208(5) 0.5853(5) 1.1232(9) 0.034(2) Uani 1 1 d . . .
H16A H 0.1711 0.5826 1.1420 0.051 Uiso 1 1 calc R . .
H16B H 0.1019 0.5304 1.1252 0.051 Uiso 1 1 calc R . .
H16C H 0.1044 0.6182 1.2044 0.051 Uiso 1 1 calc R . .
C17 C 0.0972(4) 0.6243(4) 0.9612(9) 0.0212(19) Uani 1 1 d . A .
C18 C 0.1209(4) 0.5732(4) 0.8327(9) 0.0185(18) Uani 1 1 d . . .
C19 C 0.1042(3) 0.4897(4) 0.8035(8) 0.0132(16) Uani 1 1 d . A .
H19 H 0.0848 0.4550 0.8732 0.016 Uiso 1 1 calc R . .
C20 C 0.1204(4) 0.4661(4) 0.6572(8) 0.0163(18) Uani 1 1 d . . .
C21 C 0.1015(4) 0.3850(5) 0.5754(8) 0.0203(19) Uani 1 1 d . A .
C22 C 0.1235(5) 0.3135(5) 0.6845(9) 0.034(2) Uani 1 1 d . . .
H22A H 0.1092 0.2625 0.6314 0.052 Uiso 1 1 calc R A .
H22B H 0.1017 0.3184 0.7789 0.052 Uiso 1 1 calc R . .
H22C H 0.1735 0.3139 0.7128 0.052 Uiso 1 1 calc R . .
C23 C 0.0222(4) 0.3829(5) 0.5356(9) 0.034(2) Uani 1 1 d . . .
H23A H 0.0072 0.4248 0.4581 0.051 Uiso 1 1 calc R A .
H23B H 0.0016 0.3930 0.6302 0.051 Uiso 1 1 calc R . .
H23C H 0.0077 0.3296 0.4932 0.051 Uiso 1 1 calc R . .
C24 C 0.1325(5) 0.3764(5) 0.4259(9) 0.036(2) Uani 1 1 d . . .
H24A H 0.1824 0.3706 0.4508 0.055 Uiso 1 1 calc R A .
H24B H 0.1217 0.4247 0.3612 0.055 Uiso 1 1 calc R . .
H24C H 0.1133 0.3283 0.3691 0.055 Uiso 1 1 calc R . .
C25 C 0.1502(4) 0.5346(4) 0.5946(9) 0.0192(19) Uani 1 1 d . A .
H25 H 0.1671 0.5370 0.4973 0.023 Uiso 1 1 calc R . .
C26 C 0.1505(4) 0.5993(4) 0.7031(8) 0.0169(18) Uani 1 1 d . A .
H26 H 0.1680 0.6521 0.6899 0.020 Uiso 1 1 calc R . .
Th1 Th 0.248558(15) 0.492610(17) 0.83731(3) 0.01862(10) Uani 1 1 d . A .

loop_
_atom_site_aniso_label
_atom_site_aniso_U_11
_atom_site_aniso_U_22
_atom_site_aniso_U_33
_atom_site_aniso_U_23
_atom_site_aniso_U_13
_atom_site_aniso_U_12
Br1 0.0339(6) 0.0516(6) 0.0504(6) -0.0243(5) 0.0017(5) -0.0082(5)
Br2 0.0331(6) 0.0473(6) 0.0330(5) 0.0187(4) 0.0098(4) 0.0043(5)
C1 0.039(6) 0.030(5) 0.043(6) 0.014(4) 0.016(5) 0.008(5)
C2 0.020(5) 0.043(6) 0.041(6) 0.014(5) -0.002(4) 0.011(5)
C3 0.024(6) 0.055(7) 0.044(6) 0.011(5) 0.013(4) 0.020(5)
C4 0.024(5) 0.022(5) 0.032(5) 0.006(4) 0.002(4) 0.010(4)
C5 0.012(5) 0.024(5) 0.035(5) 0.001(4) 0.002(4) -0.004(4)
C6 0.019(5) 0.019(4) 0.031(5) 0.005(4) 0.003(4) 0.000(4)
C7 0.009(4) 0.041(6) 0.031(5) 0.007(4) 0.004(4) -0.001(4)
C8 0.028(6) 0.051(6) 0.026(5) 0.016(4) 0.009(4) 0.004(5)
C9 0.054(3) 0.052(3) 0.054(3) 0.0042(19) 0.0066(19) -0.0020(19)
C10 0.032(7) 0.049(7) 0.051(8) 0.009(6) 0.012(6) -0.007(6)
C10A 0.032(7) 0.049(7) 0.051(8) 0.009(6) 0.012(6) -0.007(6)
C11 0.034(6) 0.048(6) 0.038(6) 0.022(5) 0.007(5) 0.003(5)
C12 0.019(5) 0.043(5) 0.019(5) 0.002(4) 0.005(4) 0.005(4)
C13 0.019(5) 0.031(5) 0.022(5) 0.002(4) 0.002(4) 0.003(4)
C14 0.032(6) 0.037(5) 0.028(5) -0.008(4) 0.012(4) 0.008(4)
C15 0.042(6) 0.021(5) 0.047(6) -0.009(4) 0.010(5) 0.007(4)
C16 0.040(6) 0.034(5) 0.031(5) -0.008(4) 0.014(4) 0.006(5)
C17 0.025(5) 0.011(4) 0.027(5) -0.001(3) 0.001(4) 0.002(4)
C18 0.012(5) 0.018(4) 0.024(5) 0.001(3) -0.003(4) 0.006(4)
C19 0.009(4) 0.017(4) 0.015(4) -0.002(3) 0.006(3) 0.001(3)
C20 0.015(5) 0.017(4) 0.015(4) 0.000(3) -0.001(3) 0.002(3)
C21 0.023(5) 0.021(4) 0.016(4) -0.005(3) 0.000(4) -0.001(4)
C22 0.048(7) 0.017(5) 0.036(6) 0.002(4) -0.002(5) 0.011(4)
C23 0.028(6) 0.034(5) 0.041(6) -0.019(4) 0.008(4) -0.014(4)
C24 0.044(6) 0.038(6) 0.029(5) -0.017(4) 0.012(4) -0.017(5)
C25 0.024(5) 0.017(4) 0.016(4) 0.002(3) 0.002(4) 0.006(4)
C26 0.020(5) 0.007(4) 0.023(4) -0.003(3) 0.001(4) -0.001(3)
Th1 0.01511(16) 0.02304(17) 0.01768(16) 0.00081(14) 0.00224(11) -0.00004(15)

loop_
_atom_type_symbol
_atom_type_description
_atom_type_scat_dispersion_real
_atom_type_scat_dispersion_imag
_atom_type_scat_source
C C 0.0033 0.0016 'International Tables Vol C Tables 4.2.6.8 and 6.1.1.4'
H H 0.0000 0.0000 'International Tables Vol C Tables 4.2.6.8 and 6.1.1.4'
Br Br -0.2901 2.4595 'International Tables Vol C Tables 4.2.6.8 and 6.1.1.4'
Th Th -7.2400 8.8979 'International Tables Vol C Tables 4.2.6.8 and 6.1.1.4'

loop_
_geom_angle_atom_site_label_1
_geom_angle_atom_site_label_2
_geom_angle_atom_site_label_3
_geom_angle
C4 C1 H1A 109.5
C4 C1 H1B 109.5
H1A C1 H1B 109.5
C4 C1 H1C 109.5
H1A C1 H1C 109.5
H1B C1 H1C 109.5
C4 C2 H2A 109.5
C4 C2 H2B 109.5
H2A C2 H2B 109.5
C4 C2 H2C 109.5
H2A C2 H2C 109.5
H2B C2 H2C 109.5
C4 C3 H3A 109.5
C4 C3 H3B 109.5
H3A C3 H3B 109.5
C4 C3 H3C 109.5
H3A C3 H3C 109.5
H3B C3 H3C 109.5
C1 C4 C2 109.2(7)
C1 C4 C3 109.4(7)
C2 C4 C3 109.1(7)
C1 C4 C5 111.7(7)
C2 C4 C5 110.1(7)
C3 C4 C5 107.3(7)
C6 C5 C13 106.5(7)
C6 C5 C4 125.5(7)
C13 C5 C4 126.7(7)
C6 C5 Th1 76.6(5)
C13 C5 Th1 72.3(4)
C4 C5 Th1 126.6(5)
C5 C6 C7 110.4(7)
C5 C6 Th1 74.5(5)
C7 C6 Th1 75.4(5)
C5 C6 H6 124.8
C7 C6 H6 124.8
Th1 C6 H6 117.0
C6 C7 C12 106.5(7)
C6 C7 C8 126.4(8)
C12 C7 C8 126.2(7)
C6 C7 Th1 75.8(5)
C12 C7 Th1 72.7(5)
C8 C7 Th1 125.3(6)
C11 C8 C7 113.1(7)
C11 C8 C10 116(2)
C7 C8 C10 108.0(14)
C11 C8 C9 107.6(8)
C7 C8 C9 112.6(7)
C10 C8 C9 99(2)
C11 C8 C10A 102.0(19)
C7 C8 C10A 105.7(13)
C10 C8 C10A 18.6(16)
C9 C8 C10A 116(2)
C8 C9 H9A 109.5
C8 C9 H9B 109.5
H9A C9 H9B 109.5
C8 C9 H9C 109.5
H9A C9 H9C 109.5
H9B C9 H9C 109.5
C8 C10 H10A 109.5
C8 C10 H10B 109.5
C8 C10 H10C 109.5
C8 C10A H10D 109.5
C8 C10A H10E 109.5
H10D C10A H10E 109.5
C8 C10A H10F 109.5
H10D C10A H10F 109.5
H10E C10A H10F 109.5
C8 C11 H11A 109.5
C8 C11 H11B 109.5
H11A C11 H11B 109.5
C8 C11 H11C 109.5
H11A C11 H11C 109.5
H11B C11 H11C 109.5
C7 C12 C13 109.0(7)
C7 C12 Th1 78.1(5)
C13 C12 Th1 74.0(5)
C7 C12 H12 125.5
C13 C12 H12 125.5
Th1 C12 H12 114.5
C12 C13 C5 107.5(7)
C12 C13 Th1 76.0(5)
C5 C13 Th1 77.8(5)
C12 C13 H13 126.2
C5 C13 H13 126.2
Th1 C13 H13 112.5
C17 C14 H14A 109.5
C17 C14 H14B 109.5
H14A C14 H14B 109.5
C17 C14 H14C 109.5
H14A C14 H14C 109.5
H14B C14 H14C 109.5
C17 C15 H15A 109.5
C17 C15 H15B 109.5
H15A C15 H15B 109.5
C17 C15 H15C 109.5
H15A C15 H15C 109.5
H15B C15 H15C 109.5
C17 C16 H16A 109.5
C17 C16 H16B 109.5
H16A C16 H16B 109.5
C17 C16 H16C 109.5
H16A C16 H16C 109.5
H16B C16 H16C 109.5
C14 C17 C15 109.4(7)
C14 C17 C18 108.5(6)
C15 C17 C18 110.1(7)
C14 C17 C16 109.2(7)
C15 C17 C16 109.1(6)
C18 C17 C16 110.5(6)
C26 C18 C19 105.3(6)
C26 C18 C17 128.4(7)
C19 C18 C17 125.2(7)
C26 C18 Th1 71.8(4)
C19 C18 Th1 74.4(4)
C17 C18 Th1 127.7(5)
C20 C19 C18 110.5(7)
C20 C19 Th1 75.1(4)
C18 C19 Th1 76.2(4)
C20 C19 H19 124.8
C18 C19 H19 124.8
Th1 C19 H19 115.7
C19 C20 C25 106.6(6)
C19 C20 C21 125.9(7)
C25 C20 C21 127.2(7)
C19 C20 Th1 75.9(4)
C25 C20 Th1 72.6(4)
C21 C20 Th1 122.2(5)
C24 C21 C22 110.1(7)
C24 C21 C20 112.1(7)
C22 C21 C20 110.9(6)
C24 C21 C23 108.8(6)
C22 C21 C23 107.8(7)
C20 C21 C23 107.0(6)
C21 C22 H22A 109.5
C21 C22 H22B 109.5
H22A C22 H22B 109.5
C21 C22 H22C 109.5
H22A C22 H22C 109.5
H22B C22 H22C 109.5
C21 C23 H23A 109.5
C21 C23 H23B 109.5
H23A C23 H23B 109.5
C21 C23 H23C 109.5
H23A C23 H23C 109.5
H23B C23 H23C 109.5
C21 C24 H24A 109.5
C21 C24 H24B 109.5
H24A C24 H24B 109.5
C21 C24 H24C 109.5
H24A C24 H24C 109.5
H24B C24 H24C 109.5
C20 C25 C26 107.9(7)
C20 C25 Th1 77.8(4)
C26 C25 Th1 75.3(4)
C20 C25 H25 126.1
C26 C25 H25 126.1
Th1 C25 H25 113.3
C18 C26 C25 109.7(7)
C18 C26 Th1 79.1(4)
C25 C26 Th1 74.6(4)
C18 C26 H26 125.1
C25 C26 H26 125.1
Th1 C26 H26 113.2
C13 Th1 C25 97.8(2)
C13 Th1 C26 125.3(2)
C25 Th1 C26 30.1(2)
C13 Th1 C12 29.9(2)
C25 Th1 C12 76.5(2)
C26 Th1 C12 98.9(2)
C13 Th1 Br1 125.48(17)
C25 Th1 Br1 116.46(15)
C26 Th1 Br1 88.29(15)
C12 Th1 Br1 118.23(18)
C13 Th1 C5 29.9(2)
C25 Th1 C5 124.8(2)
C26 Th1 C5 145.9(2)
C12 Th1 C5 48.8(2)
Br1 Th1 C5 97.92(16)
C13 Th1 C20 96.3(2)
C25 Th1 C20 29.6(2)
C26 Th1 C20 48.9(2)
C12 Th1 C20 87.9(2)
Br1 Th1 C20 134.26(15)
C5 Th1 C20 126.1(2)
C13 Th1 Br2 96.16(17)
C25 Th1 Br2 123.23(17)
C26 Th1 Br2 122.66(16)
C12 Th1 Br2 125.51(18)
Br1 Th1 Br2 98.22(3)
C5 Th1 Br2 89.72(17)
C20 Th1 Br2 94.27(15)
C13 Th1 C19 121.6(2)
C25 Th1 C19 48.1(2)
C26 Th1 C19 47.8(2)
C12 Th1 C19 116.9(2)
Br1 Th1 C19 112.74(14)
C5 Th1 C19 148.2(2)
C20 Th1 C19 29.0(2)
Br2 Th1 C19 78.16(15)
C13 Th1 C7 48.9(2)
C25 Th1 C7 88.4(2)
C26 Th1 C7 98.6(2)
C12 Th1 C7 29.2(2)
Br1 Th1 C7 88.99(18)
C5 Th1 C7 48.4(2)
C20 Th1 C7 109.8(2)
Br2 Th1 C7 138.14(17)
C19 Th1 C7 136.2(2)
C13 Th1 C6 48.2(2)
C25 Th1 C6 117.2(2)
C26 Th1 C6 124.1(2)
C12 Th1 C6 47.7(2)
Br1 Th1 C6 77.91(16)
C5 Th1 C6 28.9(2)
C20 Th1 C6 135.5(2)
Br2 Th1 C6 112.90(15)
C19 Th1 C6 164.1(2)
C7 Th1 C6 28.8(2)
C13 Th1 C18 144.3(2)
C25 Th1 C18 49.0(2)
C26 Th1 C18 29.1(2)
C12 Th1 C18 125.1(2)
Br1 Th1 C18 86.38(15)
C5 Th1 C18 173.7(2)
C20 Th1 C18 48.8(2)
Br2 Th1 C18 94.18(16)
C19 Th1 C18 29.3(2)
C7 Th1 C18 127.5(2)
C6 Th1 C18 150.2(2)

loop_
_geom_bond_atom_site_label_1
_geom_bond_atom_site_label_2
_geom_bond_distance
Br1 Th1 2.7787(10)
Br2 Th1 2.8102(9)
C1 C4 1.525(11)
C1 H1A 0.9800
C1 H1B 0.9800
C1 H1C 0.9800
C2 C4 1.533(11)
C2 H2A 0.9800
C2 H2B 0.9800
C2 H2C 0.9800
C3 C4 1.535(11)
C3 H3A 0.9800
C3 H3B 0.9800
C3 H3C 0.9800
C4 C5 1.536(10)
C5 C6 1.399(10)
C5 C13 1.426(10)
C5 Th1 2.793(8)
C6 C7 1.402(10)
C6 Th1 2.820(8)
C6 H6 0.9500
C7 C12 1.406(11)
C7 C8 1.519(11)
C7 Th1 2.815(8)
C8 C11 1.508(11)
C8 C10 1.533(16)
C8 C9 1.550(12)
C8 C10A 1.561(16)
C9 H9A 0.9800
C9 H9B 0.9800
C9 H9C 0.9800
C10 H10A 0.9800
C10 H10B 0.9800
C10 H10C 0.9800
C10A H10D 0.9800
C10A H10E 0.9800
C10A H10F 0.9800
C11 H11A 0.9800
C11 H11B 0.9800
C11 H11C 0.9800
C12 C13 1.412(11)
C12 Th1 2.747(8)
C12 H12 0.9500
C13 Th1 2.722(8)
C13 H13 0.9500
C14 C17 1.514(11)
C14 H14A 0.9800
C14 H14B 0.9800
C14 H14C 0.9800
C15 C17 1.521(11)
C15 H15A 0.9800
C15 H15B 0.9800
C15 H15C 0.9800
C16 C17 1.555(10)
C16 H16A 0.9800
C16 H16B 0.9800
C16 H16C 0.9800
C17 C18 1.522(10)
C18 C26 1.405(10)
C18 C19 1.431(10)
C18 Th1 2.838(8)
C19 C20 1.406(10)
C19 Th1 2.814(7)
C19 H19 0.9500
C20 C25 1.418(10)
C20 C21 1.536(10)
C20 Th1 2.804(7)
C21 C24 1.515(10)
C21 C22 1.535(10)
C21 C23 1.549(11)
C22 H22A 0.9800
C22 H22B 0.9800
C22 H22C 0.9800
C23 H23A 0.9800
C23 H23B 0.9800
C23 H23C 0.9800
C24 H24A 0.9800
C24 H24B 0.9800
C24 H24C 0.9800
C25 C26 1.422(10)
C25 Th1 2.737(7)
C25 H25 0.9500
C26 Th1 2.746(7)
C26 H26 0.9500
